data_4127369
loop_
_publ_author_name
'Ejegbavwo, Otega A.'
'Martin, Corey R.'
'Olorunfemi, Oyindamola A.'
'Leith, Gabrielle A.'
'Ly, Richard T.'
'Rice, Allison M.'
'Dolgopolova, Ekaterina A.'
'Smith, Mark D.'
'Karakalos, Stavros G.'
'Birkner, Nancy'
'Powell, Brian A.'
'Pandey, Shubham'
'Koch, Robert J.'
'Misture, Scott T.'
'Loye, Hans-Conrad Zur'
'Phillpot, Simon R.'
'Brinkman, Kyle S.'
'Shustova, Natalia B.'

_publ_section_title
;
 Thermodynamics and Electronic Properties of Heterometallic Multinuclear
 Actinide-Containing Metal-Organic Frameworks with &quot;Structural
 Memory&quot;.
;
_journal_issue 29
_journal_name_full 'Journal of the American Chemical Society'
_journal_page_first 11628
_journal_page_last 11640
_journal_paper_doi 10.1021/jacs.9b04737
_journal_volume 141
_journal_year 2019
_chemical_formula_moiety 'C64 H48 O38 Th6'
_chemical_formula_sum 'C64 H48 O38 Th6'
_chemical_formula_weight 2817.26
_space_group_crystal_system tetragonal
_space_group_IT_number 131
_space_group_name_Hall '-P 4c 2'
_space_group_name_H-M_alt 'P 42/m m c'
_symmetry_space_group_name_Hall '-P 4c 2'
_symmetry_space_group_name_H-M 'P 42/m m c'
_atom_sites_solution_hydrogens geom
_atom_sites_solution_primary dual
_audit_creation_date 2019-02-05
_audit_creation_method
;
Olex2 1.2
(compiled 2018.05.29 svn.r3508 for OlexSys, GUI svn.r5506)
;
_cell_angle_alpha 90
_cell_angle_beta 90
_cell_angle_gamma 90
_cell_formula_units_Z 2
_cell_length_a 23.9422(10)
_cell_length_b 23.9422(10)
_cell_length_c 19.4231(10)
_cell_measurement_reflns_used 9870
_cell_measurement_temperature 100(2)
_cell_measurement_theta_max 26.189
_cell_measurement_theta_min 2.172
_cell_volume 11133.9(9)
_computing_cell_refinement 'SAINT+ Ver. 8.38A (Bruker-AXS, 2016)'
_computing_data_collection 'Bruker APEX3 v2016.5-0 (Bruker, 2016)'
_computing_data_reduction 'SAINT+ Ver. 8.38A (Bruker-AXS, 2016)'
_computing_molecular_graphics 'Olex2 (Dolomanov et al., 2009)'
_computing_publication_material 'Olex2 (Dolomanov et al., 2009)'
_computing_structure_refinement 'XL (Sheldrick, 2008)'
_computing_structure_solution 'ShelXT (Sheldrick, 2015)'
_diffrn_ambient_temperature 100(2)
_diffrn_detector 'Bruker PHOTON-100 area detector'
_diffrn_detector_area_resol_mean 10.4
_diffrn_detector_type 'CMOS area detector'
_diffrn_measured_fraction_theta_full 0.999
_diffrn_measured_fraction_theta_max 0.998
_diffrn_measurement_device 'three-circle diffractometer'
_diffrn_measurement_device_type 'Bruker D8 QUEST'
_diffrn_measurement_method '\w and \f scans'
_diffrn_radiation_monochromator 'mirror optics'
_diffrn_radiation_probe x-ray
_diffrn_radiation_type MoK\a
_diffrn_radiation_wavelength 0.71073
_diffrn_reflns_av_R_equivalents 0.0710
_diffrn_reflns_av_unetI/netI 0.0145
_diffrn_reflns_Laue_measured_fraction_full 0.999
_diffrn_reflns_Laue_measured_fraction_max 0.998
_diffrn_reflns_limit_h_max 29
_diffrn_reflns_limit_h_min -29
_diffrn_reflns_limit_k_max 29
_diffrn_reflns_limit_k_min -29
_diffrn_reflns_limit_l_max 23
_diffrn_reflns_limit_l_min -24
_diffrn_reflns_number 243676
_diffrn_reflns_point_group_measured_fraction_full 0.999
_diffrn_reflns_point_group_measured_fraction_max 0.998
_diffrn_reflns_theta_full 25.242
_diffrn_reflns_theta_max 26.432
_diffrn_reflns_theta_min 0.850
_diffrn_source 'microfocus sealed X-ray tube'
_diffrn_source_type 'Incoatec I\ms'
_diffrn_standards_number 0
_exptl_absorpt_coefficient_mu 4.024
_exptl_absorpt_correction_T_max 0.4908
_exptl_absorpt_correction_T_min 0.4196
_exptl_absorpt_correction_type multi-scan
_exptl_absorpt_process_details
;
SADABS-2016/2 (Bruker,2016/2) was used for absorption correction.
wR2(int) was 0.0874 before and 0.0719 after correction.
The Ratio of minimum to maximum transmission is 0.8549.
The \l/2 correction factor is Not present.
;
_exptl_crystal_colour colourless
_exptl_crystal_colour_primary colourless
_exptl_crystal_density_diffrn 0.840
_exptl_crystal_description parallelogram
_exptl_crystal_F_000 2552
_exptl_crystal_size_max 0.14
_exptl_crystal_size_mid 0.08
_exptl_crystal_size_min 0.06
_refine_diff_density_max 2.064
_refine_diff_density_min -4.142
_refine_diff_density_rms 0.190
_refine_ls_extinction_coef 0.00094(7)
_refine_ls_extinction_expression Fc^*^=kFc[1+0.001xFc^2^\l^3^/sin(2\q)]^-1/4^
_refine_ls_extinction_method 'SHELXL-2018/3 (Sheldrick 2018)'
_refine_ls_goodness_of_fit_ref 1.047
_refine_ls_hydrogen_treatment constr
_refine_ls_matrix_type full
_refine_ls_number_parameters 136
_refine_ls_number_reflns 6193
_refine_ls_number_restraints 56
_refine_ls_restrained_S_all 1.068
_refine_ls_R_factor_all 0.0720
_refine_ls_R_factor_gt 0.0581
_refine_ls_shift/su_max 0.000
_refine_ls_shift/su_mean 0.000
_refine_ls_structure_factor_coef Fsqd
_refine_ls_weighting_details 'w=1/[\s^2^(Fo^2^)+(0.0724P)^2^+144.6388P] where P=(Fo^2^+2Fc^2^)/3'
_refine_ls_weighting_scheme calc
_refine_ls_wR_factor_gt 0.1469
_refine_ls_wR_factor_ref 0.1645
_reflns_Friedel_coverage 0.000
_reflns_number_gt 5053
_reflns_number_total 6193
_reflns_threshold_expression 'I > 2\s(I)'
_cod_data_source_file ja9b04737_si_008.cif
_cod_data_source_block th10me2tpdc_sq
_cod_depositor_comments
;
The following automatic conversions were performed:

'_diffrn_radiation_probe' value 'X-ray' changed to 'x-ray' according
to
/home/data/users/saulius/crontab/automatic-downloads/current/ACS/lib/dictionaries/cif_core.dic
dictionary named 'cif_core.dic' version 2.4.2 from 2011-04-26.

Automatic conversion script
Id: cif_fix_values 4973 2017-02-22 13:04:09Z antanas 
;
_cod_original_cell_volume 11133.9(11)
_cod_database_code 4127369
_shelx_shelxl_version_number 2018/3
_shelx_space_group_comment
;
The symmetry employed for this shelxl refinement is uniquely defined
by the following loop, which should always be used as a source of
symmetry information in preference to the above space-group names.
They are only intended as comments.
;
_shelx_estimated_absorpt_t_max 0.794
_shelx_estimated_absorpt_t_min 0.603
_olex2_refinement_description
;
1. Fixed Uiso
 At 1.2 times of:
  All C(H) groups
 At 1.5 times of:
  All C(H,H,H) groups
2. Restrained distances
 C8-C4
 1.54 with sigma of 0.01
3. Rigid bond restraints
 C4, C8
 with sigma for 1-2 distances of 0.01 and sigma for 1-3 distances of 0.01
4. Uiso/Uaniso restraints and constraints
Uanis(C4) \\sim Ueq, Uanis(C5) \\sim Ueq, Uanis(C6) \\sim Ueq, Uanis(C3) \\sim
Ueq, Uanis(C7) \\sim Ueq, Uanis(C2) \\sim Ueq, Uanis(C1) \\sim Ueq, Uanis(O5)
\\sim Ueq, Uanis(C8) \\sim Ueq: with sigma of 0.01 and sigma for terminal atoms
of 0.02
5. Others
 Fixed Sof: O6(0.25) O7A(0.15) O7B(0.35)
 Fixed Uiso: O6(0.125)
6.a Aromatic/amide H refined with riding coordinates:
 C3(H3), C6(H6), C7(H7)
6.b Idealised Me refined as rotating group:
 C8(H8A,H8B,H8C)
;
_platon_squeeze_void_probe_radius 1.20
_olex2_submission_special_instructions 'No special instructions were received'

loop_
_space_group_symop_operation_xyz
'x, y, z'
'-x, -y, z'
'-y, x, z+1/2'
'y, -x, z+1/2'
'-x, y, -z'
'x, -y, -z'
'y, x, -z+1/2'
'-y, -x, -z+1/2'
'-x, -y, -z'
'x, y, -z'
'y, -x, -z-1/2'
'-y, x, -z-1/2'
'x, -y, z'
'-x, y, z'
'-y, -x, z-1/2'
'y, x, z-1/2'

loop_
_atom_site_label
_atom_site_type_symbol
_atom_site_fract_x
_atom_site_fract_y
_atom_site_fract_z
_atom_site_U_iso_or_equiv
_atom_site_adp_type
_atom_site_occupancy
_atom_site_site_symmetry_order
_atom_site_calc_flag
_atom_site_refinement_flags_posn
_atom_site_refinement_flags_adp
_atom_site_refinement_flags_occupancy
Th1 Th 0.000000 0.41773(2) 0.39986(3) 0.0547(2) Uani 1 2 d S T P
Th2 Th 0.11377(2) 0.500000 0.500000 0.02779(17) Uani 1 4 d S T P
O1 O 0.0540(5) 0.5768(7) 0.500000 0.108(6) Uani 1 2 d S T P
O2 O 0.0539(5) 0.500000 0.4046(8) 0.096(5) Uani 1 2 d S T P
O3 O 0.1624(3) 0.4354(3) 0.4197(4) 0.0617(18) Uani 1 1 d . . .
O4 O 0.0943(3) 0.3912(5) 0.3639(6) 0.119(4) Uani 1 1 d . . .
C1 C 0.1454(5) 0.4019(6) 0.3782(7) 0.077(3) Uani 1 1 d . U .
C2 C 0.1860(5) 0.3685(5) 0.3373(7) 0.079(3) Uani 1 1 d . U .
C3 C 0.2417(5) 0.3678(6) 0.3573(8) 0.090(4) Uani 1 1 d . U .
H3 H 0.252933 0.389337 0.395935 0.108 Uiso 1 1 calc R . .
C4 C 0.2823(6) 0.3355(7) 0.3214(9) 0.116(5) Uani 1 1 d D U .
C5 C 0.2631(6) 0.3020(6) 0.2685(8) 0.099(4) Uani 1 1 d . U .
C6 C 0.2073(7) 0.3008(8) 0.2472(10) 0.129(6) Uani 1 1 d . U .
H6 H 0.195704 0.277158 0.210658 0.155 Uiso 1 1 calc R . .
C7 C 0.1685(7) 0.3356(7) 0.2816(8) 0.118(5) Uani 1 1 d . U .
H7 H 0.130627 0.336755 0.266988 0.142 Uiso 1 1 calc R . .
C8 C 0.3448(7) 0.3406(12) 0.3432(14) 0.215(11) Uani 1 1 d D U .
H8A H 0.364286 0.365510 0.311165 0.323 Uiso 1 1 calc GR . .
H8B H 0.362269 0.303628 0.342211 0.323 Uiso 1 1 calc GR . .
H8C H 0.347030 0.355967 0.389892 0.323 Uiso 1 1 calc GR . .
O5 O 0.000000 0.4538(9) 0.2745(7) 0.138(6) Uani 1 2 d S TU P
O6 O 0.2278(14) 0.5140(17) 0.5210(18) 0.125 Uiso 0.25 1 d . . .
O7A O 0.000000 0.3713(14) 0.2609(18) 0.062(8) Uiso 0.3 2 d S T P
O7B O 0.000000 0.3365(7) 0.2968(8) 0.071(4) Uiso 0.7 2 d S T P
O8 O 0.000000 0.3158(5) 0.4465(10) 0.136(7) Uani 1 2 d S T P

loop_
_atom_site_aniso_label
_atom_site_aniso_U_11
_atom_site_aniso_U_22
_atom_site_aniso_U_33
_atom_site_aniso_U_23
_atom_site_aniso_U_13
_atom_site_aniso_U_12
Th1 0.0309(2) 0.0593(3) 0.0739(4) -0.0486(3) 0.000 0.000
Th2 0.0198(3) 0.0241(3) 0.0395(3) 0.000 0.000 0.000
O1 0.096(9) 0.169(14) 0.058(6) 0.000 0.000 0.104(10)
O2 0.068(7) 0.051(6) 0.169(13) 0.000 -0.074(8) 0.000
O3 0.038(3) 0.062(4) 0.085(5) -0.018(4) 0.019(3) 0.012(3)
O4 0.055(5) 0.143(9) 0.159(9) -0.109(8) 0.020(5) 0.021(5)
C1 0.053(5) 0.084(6) 0.094(7) -0.024(6) 0.024(5) 0.020(5)
C2 0.059(5) 0.083(6) 0.094(7) -0.036(6) 0.021(5) 0.017(5)
C3 0.071(6) 0.082(7) 0.117(8) -0.031(6) 0.013(6) 0.012(6)
C4 0.101(7) 0.115(8) 0.133(9) -0.038(7) 0.027(7) 0.023(7)
C5 0.083(7) 0.100(7) 0.113(8) -0.044(7) 0.034(6) 0.022(6)
C6 0.120(9) 0.133(9) 0.134(9) -0.049(8) 0.021(8) 0.020(8)
C7 0.099(8) 0.126(9) 0.130(9) -0.052(7) 0.017(7) 0.023(7)
C8 0.137(11) 0.253(19) 0.256(19) -0.065(16) -0.008(14) 0.032(14)
O5 0.108(10) 0.234(15) 0.071(8) -0.062(9) 0.000 0.000
O8 0.052(6) 0.068(7) 0.29(2) -0.098(10) 0.000 0.000

loop_
_atom_type_symbol
_atom_type_description
_atom_type_scat_dispersion_real
_atom_type_scat_dispersion_imag
_atom_type_scat_source
C C 0.0033 0.0016 'International Tables Vol C Tables 4.2.6.8 and 6.1.1.4'
H H 0.0000 0.0000 'International Tables Vol C Tables 4.2.6.8 and 6.1.1.4'
O O 0.0106 0.0060 'International Tables Vol C Tables 4.2.6.8 and 6.1.1.4'
Th Th -7.2400 8.8979 'International Tables Vol C Tables 4.2.6.8 and 6.1.1.4'

loop_
_geom_angle_atom_site_label_1
_geom_angle_atom_site_label_2
_geom_angle_atom_site_label_3
_geom_angle
_geom_angle_site_symmetry_1
_geom_angle_site_symmetry_3
Th2 Th1 Th2 89.076(13) 9_566 .
O1 Th1 Th2 33.7(3) 9_566 9_566
O1 Th1 Th2 33.7(3) 13_565 .
O1 Th1 Th2 86.7(4) 13_565 9_566
O1 Th1 Th2 86.7(4) 9_566 .
O1 Th1 O1 67.1(6) 13_565 9_566
O1 Th1 O2 102.9(6) 9_566 .
O1 Th1 O2 67.6(4) 9_566 2_565
O1 Th1 O2 67.5(4) 13_565 .
O1 Th1 O2 102.9(6) 13_565 2_565
O1 Th1 O4 139.6(4) 13_565 14
O1 Th1 O4 75.1(4) 13_565 .
O1 Th1 O4 139.6(4) 9_566 .
O1 Th1 O4 75.1(4) 9_566 14
O1 Th1 O5 139.9(3) 13_565 .
O1 Th1 O5 139.9(3) 9_566 .
O1 Th1 O7A 142.2(5) 13_565 .
O1 Th1 O7A 142.2(5) 9_566 .
O1 Th1 O7B 129.5(5) 13_565 .
O1 Th1 O7B 129.5(5) 9_566 .
O1 Th1 O8 76.3(5) 13_565 .
O1 Th1 O8 76.3(5) 9_566 .
O2 Th1 Th2 86.6(3) . 9_566
O2 Th1 Th2 86.6(3) 2_565 .
O2 Th1 Th2 34.1(3) 2_565 9_566
O2 Th1 Th2 34.1(3) . .
O2 Th1 O2 66.4(5) . 2_565
O2 Th1 O4 137.2(3) 2_565 .
O2 Th1 O4 73.9(4) 2_565 14
O2 Th1 O4 73.9(4) . .
O2 Th1 O4 137.2(3) . 14
O2 Th1 O5 76.0(5) 2_565 .
O2 Th1 O5 76.0(5) . .
O2 Th1 O7A 110.8(7) 2_565 .
O2 Th1 O7A 110.8(7) . .
O2 Th1 O7B 127.6(5) 2_565 .
O2 Th1 O7B 127.6(5) . .
O2 Th1 O8 140.3(3) . .
O2 Th1 O8 140.3(3) 2_565 .
O4 Th1 Th2 157.2(2) 14 .
O4 Th1 Th2 157.2(2) . 9_566
O4 Th1 Th2 68.1(2) . .
O4 Th1 Th2 68.1(2) 14 9_566
O4 Th1 O4 134.6(4) . 14
O4 Th1 O5 79.5(3) 14 .
O4 Th1 O5 79.5(3) . .
O4 Th1 O7A 68.7(2) 14 .
O4 Th1 O7A 68.7(2) . .
O4 Th1 O7B 67.3(2) . .
O4 Th1 O7B 67.3(2) 14 .
O4 Th1 O8 81.7(3) 14 .
O4 Th1 O8 81.7(3) . .
O5 Th1 Th2 107.6(3) . .
O5 Th1 Th2 107.6(3) . 9_566
O5 Th1 O7A 41.9(8) . .
O5 Th1 O7B 63.7(5) . .
O5 Th1 O8 129.9(6) . .
O7A Th1 Th2 131.0(3) . .
O7A Th1 Th2 131.0(3) . 9_566
O7B Th1 Th2 135.449(11) . 9_566
O7B Th1 Th2 135.449(11) . .
O7B Th1 O7A 21.8(7) . .
O8 Th1 Th2 107.5(3) . .
O8 Th1 Th2 107.5(3) . 9_566
O8 Th1 O7A 88.0(8) . .
O8 Th1 O7B 66.2(5) . .
O1 Th2 O1 104.2(9) 13_565 .
O1 Th2 O2 67.9(3) 13_565 .
O1 Th2 O2 67.9(3) . .
O1 Th2 O2 67.9(3) 13_565 10_556
O1 Th2 O2 67.9(3) . 10_556
O1 Th2 O3 78.3(4) . 13_565
O1 Th2 O3 78.3(4) . 6_566
O1 Th2 O3 141.11(18) 13_565 13_565
O1 Th2 O3 141.11(18) 13_565 6_566
O1 Th2 O3 141.12(18) . .
O1 Th2 O3 141.11(18) . 10_556
O1 Th2 O3 78.3(4) 13_565 .
O1 Th2 O3 78.3(4) 13_565 10_556
O1 Th2 O6 134.3(9) 13_565 .
O1 Th2 O6 134.3(9) . 13_565
O1 Th2 O6 120.5(9) 13_565 13_565
O1 Th2 O6 120.5(9) 13_565 6_566
O1 Th2 O6 134.3(9) . 6_566
O1 Th2 O6 134.3(9) 13_565 10_556
O1 Th2 O6 120.5(9) . .
O1 Th2 O6 120.5(9) . 10_556
O2 Th2 O2 104.5(8) . 10_556
O2 Th2 O3 77.9(3) . .
O2 Th2 O3 141.53(17) 10_556 13_565
O2 Th2 O3 141.53(17) . 10_556
O2 Th2 O3 77.9(3) 10_556 10_556
O2 Th2 O3 141.53(17) . 6_566
O2 Th2 O3 77.9(4) 10_556 6_566
O2 Th2 O3 77.9(4) . 13_565
O2 Th2 O3 141.53(17) 10_556 .
O2 Th2 O6 119.0(8) 10_556 .
O2 Th2 O6 135.8(8) . 13_565
O2 Th2 O6 135.8(8) 10_556 6_566
O2 Th2 O6 119.0(8) 10_556 13_565
O2 Th2 O6 119.0(8) . 6_566
O2 Th2 O6 135.8(8) 10_556 10_556
O2 Th2 O6 135.8(8) . .
O2 Th2 O6 119.0(8) . 10_556
O3 Th2 O3 124.2(3) . 6_566
O3 Th2 O3 76.9(3) 6_566 10_556
O3 Th2 O3 124.2(3) 13_565 10_556
O3 Th2 O3 77.8(4) . 10_556
O3 Th2 O3 76.9(3) . 13_565
O3 Th2 O3 77.8(4) 6_566 13_565
O3 Th2 O6 63.7(8) 10_556 6_566
O3 Th2 O6 63.7(8) 6_566 10_556
O3 Th2 O6 63.7(8) 13_565 .
O3 Th2 O6 61.5(9) 6_566 13_565
O3 Th2 O6 51.2(7) 6_566 .
O3 Th2 O6 73.0(7) 10_556 10_556
O3 Th2 O6 51.2(7) . 6_566
O3 Th2 O6 61.5(9) 13_565 6_566
O3 Th2 O6 73.0(7) 13_565 13_565
O3 Th2 O6 51.2(7) 13_565 10_556
O3 Th2 O6 63.7(8) . 13_565
O3 Th2 O6 51.2(7) 10_556 13_565
O3 Th2 O6 61.5(9) . 10_556
O3 Th2 O6 73.0(7) 6_566 6_566
O3 Th2 O6 73.0(7) . .
O3 Th2 O6 61.5(9) 10_556 .
O6 Th2 O6 13.9(16) . 13_565
O6 Th2 O6 21.9(14) . 6_566
O6 Th2 O6 16.9(14) 13_565 6_566
O6 Th2 O6 21.9(14) 13_565 10_556
O6 Th2 O6 16.9(14) . 10_556
O6 Th2 O6 13.9(16) 10_556 6_566
Th1 O1 Th1 112.6(5) 2_565 9_566
Th2 O1 Th1 112.5(4) . 9_566
Th2 O1 Th1 112.5(4) . 2_565
Th1 O2 Th1 113.4(5) 2_565 .
Th2 O2 Th1 111.5(4) . .
Th2 O2 Th1 111.5(4) . 2_565
C1 O3 Th2 132.5(6) . .
C1 O4 Th1 140.2(7) . .
O3 C1 O4 126.7(9) . .
O3 C1 C2 119.6(11) . .
O4 C1 C2 113.7(11) . .
C3 C2 C1 118.9(11) . .
C3 C2 C7 119.9(11) . .
C7 C2 C1 121.1(12) . .
C2 C3 H3 119.2 . .
C2 C3 C4 121.6(13) . .
C4 C3 H3 119.2 . .
C3 C4 C8 118.6(16) . .
C5 C4 C3 116.9(14) . .
C5 C4 C8 124.4(15) . .
C4 C5 C5 120.7(14) . 7
C4 C5 C6 123.2(12) . .
C6 C5 C5 116.1(13) . 7
C5 C6 H6 120.8 . .
C5 C6 C7 118.4(16) . .
C7 C6 H6 120.8 . .
C2 C7 C6 119.8(16) . .
C2 C7 H7 120.1 . .
C6 C7 H7 120.1 . .
C4 C8 H8A 109.5 . .
C4 C8 H8B 109.5 . .
C4 C8 H8C 109.5 . .
H8A C8 H8B 109.5 . .
H8A C8 H8C 109.5 . .
H8B C8 H8C 109.5 . .
O6 O6 Th2 81.6(7) 10_556 .
O6 O6 Th2 83.1(8) 13_565 .
O6 O6 Th2 79.0(7) 6_566 .
O6 O6 O6 89.999(18) 13_565 10_556
O6 O6 O6 51(4) 13_565 6_566
O6 O6 O6 39(4) 10_556 6_566
O7B O7A Th1 72.5(19) . .
O7A O7B Th1 86(2) . .

loop_
_geom_bond_atom_site_label_1
_geom_bond_atom_site_label_2
_geom_bond_distance
_geom_bond_site_symmetry_2
Th1 Th2 3.8836(4) 9_566
Th1 Th2 3.8836(4) .
Th1 O1 2.339(7) 13_565
Th1 O1 2.339(7) 9_566
Th1 O2 2.357(6) .
Th1 O2 2.357(6) 2_565
Th1 O4 2.446(7) 14
Th1 O4 2.446(7) .
Th1 O5 2.584(16) .
Th1 O7A 2.92(3) .
Th1 O7B 2.790(16) .
Th1 O8 2.604(15) .
Th2 O1 2.331(10) .
Th2 O1 2.331(10) 13_565
Th2 O2 2.342(11) .
Th2 O2 2.342(11) 10_556
Th2 O3 2.486(6) 10_556
Th2 O3 2.486(6) 6_566
Th2 O3 2.486(6) .
Th2 O3 2.486(6) 13_565
Th2 O6 2.78(3) .
Th2 O6 2.78(3) 13_565
Th2 O6 2.78(3) 10_556
Th2 O6 2.78(3) 6_566
O3 C1 1.208(14) .
O4 C1 1.282(15) .
C1 C2 1.489(13) .
C2 C3 1.387(17) .
C2 C7 1.401(19) .
C3 H3 0.9500 .
C3 C4 1.424(18) .
C4 C5 1.38(2) .
C4 C8 1.560(10) .
C5 C5 1.50(2) 7
C5 C6 1.40(2) .
C6 H6 0.9500 .
C6 C7 1.416(19) .
C7 H7 0.9500 .
C8 H8A 0.9800 .
C8 H8B 0.9800 .
C8 H8C 0.9800 .
O6 O6 0.67(8) 13_565
O6 O6 0.82(7) 10_556
O6 O6 1.06(7) 6_566
O7A O7B 1.09(3) .

loop_
_platon_squeeze_void_nr
_platon_squeeze_void_average_x
_platon_squeeze_void_average_y
_platon_squeeze_void_average_z
_platon_squeeze_void_volume
_platon_squeeze_void_count_electrons
_platon_squeeze_void_content
1 -0.014 -0.008 -0.031 8203 5396 ' '
